data_7034244
loop_
_publ_author_name
'Chakraborty, Subrata'
'Blacque, Olivier'
'Berke, Heinz'

_publ_section_title
;
 Ligand assisted carbon dioxide activation and hydrogenation using
 molybdenum and tungsten amides.
;
_journal_issue 14
_journal_name_full 'Dalton transactions (Cambridge, England : 2003)'
_journal_page_first 6560
_journal_page_last 6570
_journal_paper_doi 10.1039/c5dt00278h
_journal_volume 44
_journal_year 2015
_chemical_formula_moiety 'C16 H37 Cl2 Mo N2 O P2'
_chemical_formula_sum 'C16 H37 Cl2 Mo N2 O P2'
_chemical_formula_weight 502.26
_chemical_name_systematic
'(2-[bis(1-methylethyl)phosphanyl-\k<i>P</i>]-<i>N</i>-{2-[bis(1-methylethyl)phosphanyl-\k<i>P</i>]ethyl}ethanamine-\k<i>N</i>)(dichloro)(nitrosyl)molybdenum  '
_space_group_IT_number 19
_symmetry_cell_setting orthorhombic
_symmetry_space_group_name_Hall 'P 2ac 2ab'
_symmetry_space_group_name_H-M 'P 21 21 21'
_atom_sites_solution_hydrogens geom
_atom_sites_solution_primary direct
_atom_sites_solution_secondary difmap
_audit_creation_method SHELXL-97
_audit_update_record
;
2013-09-11 deposited with the CCDC.
2015-03-02 downloaded from the CCDC.
;
_cell_angle_alpha 90.00
_cell_angle_beta 90.00
_cell_angle_gamma 90.00
_cell_formula_units_Z 4
_cell_length_a 7.3971(1)
_cell_length_b 13.2575(2)
_cell_length_c 23.8535(4)
_cell_measurement_reflns_used 25183
_cell_measurement_temperature 183(2)
_cell_measurement_theta_max 34.41
_cell_measurement_theta_min 2.75
_cell_volume 2339.24(6)
_computing_cell_refinement
;
CrysAlisPro, Oxford Diffraction Ltd.,
Version 1.171.33.52 (release 06-11-2009 CrysAlis171 .NET)
(compiled Nov  6 2009,16:24:50)
;
_computing_data_collection
;
CrysAlisPro, Oxford Diffraction Ltd.,
Version 1.171.33.52 (release 06-11-2009 CrysAlis171 .NET)
(compiled Nov  6 2009,16:24:50)
;
_computing_data_reduction
;
CrysAlisPro, Oxford Diffraction Ltd.,
Version 1.171.33.52 (release 06-11-2009 CrysAlis171 .NET)
(compiled Nov  6 2009,16:24:50)
;
_computing_molecular_graphics
; ORTEP-3 for Windows, Version 2.01.
  Farrugia, L. J. (1997). J. Appl. Cryst. 30, 565.
;
_computing_publication_material
; WinGX -- An integrated system of Windows programs for the solution,
 refinment and analysis of single crystal X-ray diffraction data,
 Version 1.80.00.
 Farrugia, L. J. (1999). J. Appl. Cryst. 32, 837-838.
 SHELXL97. Program for crystal structure refinement.
 Sheldrick, G.M. (2008). Acta Cryst. A64, 112-122.
 PLATON for Windows, Version 1.12.
 Spek, A. L. (2003). J. Appl. Cryst. 36, 7-13. 
;
_computing_structure_refinement
; SHELXL97. Program for crystal structure refinement.
  Sheldrick, G.M. (2008). Acta Cryst. A64, 112-122.
;
_computing_structure_solution
; SHELXS97. Program for Crystal Structure solution.
  Sheldrick, G.M. (2008). Acta Cryst. A64, 112-122.  
;
_diffrn_ambient_temperature 183(2)
_diffrn_detector_area_resol_mean 10.4498
_diffrn_measured_fraction_theta_full 0.999
_diffrn_measured_fraction_theta_max 0.999
_diffrn_measurement_device_type
; Goniometer Xcalibur, detector: Ruby
Oxford Diffraction (2007). Oxford Diffraction Ltd.,
Xcalibur CCD system
;
_diffrn_measurement_method 'omega scans'
_diffrn_radiation_monochromator graphite
_diffrn_radiation_source 'Enhance (Mo) X-ray Source'
_diffrn_radiation_type MoK\a
_diffrn_radiation_wavelength 0.71073
_diffrn_reflns_av_R_equivalents 0.0485
_diffrn_reflns_av_sigmaI/netI 0.0364
_diffrn_reflns_limit_h_max 11
_diffrn_reflns_limit_h_min -11
_diffrn_reflns_limit_k_max 20
_diffrn_reflns_limit_k_min -20
_diffrn_reflns_limit_l_max 36
_diffrn_reflns_limit_l_min -36
_diffrn_reflns_number 55639
_diffrn_reflns_theta_full 32.58
_diffrn_reflns_theta_max 32.58
_diffrn_reflns_theta_min 2.88
_diffrn_standards_number 0
_exptl_absorpt_coefficient_mu 0.933
_exptl_absorpt_correction_T_max 0.951
_exptl_absorpt_correction_T_min 0.799
_exptl_absorpt_correction_type analytical
_exptl_absorpt_process_details
;
CrysAlisPro, Oxford Diffraction Ltd.,
Version 1.171.33.52 (release 06-11-2009 CrysAlis171 .NET)
(compiled Nov  6 2009,16:24:50)
Analytical numeric absorption correction using a multifaceted crystal
model based on expressions derived by R.C. Clark & J.S. Reid.
(Clark, R. C. & Reid, J. S. (1995). Acta Cryst. A51, 887-897)
;
_exptl_crystal_colour green
_exptl_crystal_density_diffrn 1.426
_exptl_crystal_density_method 'not measured'
_exptl_crystal_description 'flat needle'
_exptl_crystal_F_000 1044
_exptl_crystal_size_max 0.30
_exptl_crystal_size_mid 0.11
_exptl_crystal_size_min 0.06
_refine_diff_density_max 1.107
_refine_diff_density_min -0.613
_refine_diff_density_rms 0.091
_refine_ls_abs_structure_details 'Flack H. D. (1983), Acta Cryst. A39, 876-881. 3733 Friedel pairs'
_refine_ls_abs_structure_Flack -0.02(3)
_refine_ls_extinction_method none
_refine_ls_goodness_of_fit_ref 1.030
_refine_ls_hydrogen_treatment constr
_refine_ls_matrix_type full
_refine_ls_number_parameters 225
_refine_ls_number_reflns 8495
_refine_ls_number_restraints 0
_refine_ls_restrained_S_all 1.030
_refine_ls_R_factor_all 0.0420
_refine_ls_R_factor_gt 0.0351
_refine_ls_shift/su_max 0.002
_refine_ls_shift/su_mean 0.000
_refine_ls_structure_factor_coef Fsqd
_refine_ls_weighting_details 'w=1/[\s^2^(Fo^2^)+(0.0541P)^2^] where P=(Fo^2^+2Fc^2^)/3'
_refine_ls_weighting_scheme calc
_refine_ls_wR_factor_gt 0.0852
_refine_ls_wR_factor_ref 0.0872
_reflns_number_gt 7529
_reflns_number_total 8495
_reflns_threshold_expression >2sigma(I)
_cod_data_source_file c5dt00278h2.cif
_cod_data_source_block 6a(anti)
_cod_depositor_comments 'Adding full bibliography for 7034242--7034245.cif.'
_cod_database_code 7034244

loop_
_symmetry_equiv_pos_as_xyz
'x, y, z'
'-x+1/2, -y, z+1/2'
'x+1/2, -y+1/2, -z'
'-x, y+1/2, -z+1/2'

loop_
_atom_site_label
_atom_site_type_symbol
_atom_site_fract_x
_atom_site_fract_y
_atom_site_fract_z
_atom_site_U_iso_or_equiv
_atom_site_adp_type
_atom_site_occupancy
_atom_site_symmetry_multiplicity
_atom_site_calc_flag
_atom_site_refinement_flags
C1 C 0.7737(5) 0.8051(2) 0.29206(11) 0.0398(7) Uani 1 1 d .
H1 H 0.8354 0.8705 0.2919 0.048 Uiso 1 1 calc R
C2 C 0.5749(6) 0.8258(3) 0.30617(15) 0.0618(12) Uani 1 1 d .
H2A H 0.5122 0.7630 0.3108 0.093 Uiso 1 1 calc R
H2B H 0.5203 0.8634 0.2762 0.093 Uiso 1 1 calc R
H2C H 0.5678 0.8640 0.3403 0.093 Uiso 1 1 calc R
C3 C 0.8599(8) 0.7434(4) 0.33690(14) 0.0791(17) Uani 1 1 d .
H3A H 0.8358 0.7733 0.3728 0.119 Uiso 1 1 calc R
H3B H 0.9881 0.7408 0.3308 0.119 Uiso 1 1 calc R
H3C H 0.8114 0.6762 0.3360 0.119 Uiso 1 1 calc R
C4 C 0.7032(4) 0.6226(2) 0.22232(12) 0.0323(5) Uani 1 1 d .
H4 H 0.7227 0.5955 0.2601 0.039 Uiso 1 1 calc R
C5 C 0.7921(4) 0.5505(2) 0.18097(15) 0.0411(7) Uani 1 1 d .
H5A H 0.7425 0.4841 0.1858 0.062 Uiso 1 1 calc R
H5B H 0.9200 0.5486 0.1877 0.062 Uiso 1 1 calc R
H5C H 0.7697 0.5732 0.1434 0.062 Uiso 1 1 calc R
C6 C 0.4996(4) 0.6262(3) 0.21220(16) 0.0457(7) Uani 1 1 d .
H6A H 0.4767 0.6378 0.1731 0.068 Uiso 1 1 calc R
H6B H 0.4477 0.6800 0.2338 0.068 Uiso 1 1 calc R
H6C H 0.4464 0.5633 0.2233 0.068 Uiso 1 1 calc R
C7 C 1.0439(4) 0.7355(2) 0.21286(13) 0.0327(6) Uani 1 1 d .
H7A H 1.1065 0.7890 0.2327 0.039 Uiso 1 1 calc R
H7B H 1.0808 0.6715 0.2289 0.039 Uiso 1 1 calc R
C8 C 1.0935(4) 0.7386(2) 0.15114(12) 0.0317(6) Uani 1 1 d .
H8A H 1.2236 0.7330 0.1471 0.038 Uiso 1 1 calc R
H8B H 1.0384 0.6818 0.1320 0.038 Uiso 1 1 calc R
C9 C 1.0880(4) 0.8409(2) 0.06637(11) 0.0296(5) Uani 1 1 d .
H9A H 1.0211 0.7927 0.0439 0.036 Uiso 1 1 calc R
H9B H 1.2157 0.8253 0.0632 0.036 Uiso 1 1 calc R
C10 C 1.0523(4) 0.9481(2) 0.04502(12) 0.0299(6) Uani 1 1 d .
H10A H 1.0824 0.9525 0.0055 0.036 Uiso 1 1 calc R
H10B H 1.1273 0.9957 0.0653 0.036 Uiso 1 1 calc R
C11 C 0.7048(4) 0.9425(2) -0.01113(10) 0.0283(5) Uani 1 1 d .
H11 H 0.7311 0.8706 -0.0160 0.034 Uiso 1 1 calc R
C12 C 0.5006(5) 0.9503(3) -0.00707(15) 0.0530(10) Uani 1 1 d .
H12A H 0.4661 1.0201 -0.0053 0.080 Uiso 1 1 calc R
H12B H 0.4598 0.9163 0.0261 0.080 Uiso 1 1 calc R
H12C H 0.4467 0.9196 -0.0394 0.080 Uiso 1 1 calc R
C13 C 0.7726(5) 0.9941(3) -0.06451(11) 0.0419(7) Uani 1 1 d .
H13A H 0.7221 0.9610 -0.0967 0.063 Uiso 1 1 calc R
H13B H 0.9021 0.9902 -0.0660 0.063 Uiso 1 1 calc R
H13C H 0.7361 1.0636 -0.0643 0.063 Uiso 1 1 calc R
C14 C 0.8148(5) 1.1162(2) 0.06653(12) 0.0377(7) Uani 1 1 d .
H14 H 0.8836 1.1255 0.1013 0.045 Uiso 1 1 calc R
C15 C 0.6235(6) 1.1561(3) 0.0804(2) 0.0664(13) Uani 1 1 d .
H15A H 0.6329 1.2214 0.0975 0.100 Uiso 1 1 calc R
H15B H 0.5647 1.1104 0.1058 0.100 Uiso 1 1 calc R
H15C H 0.5541 1.1613 0.0465 0.100 Uiso 1 1 calc R
C16 C 0.9117(7) 1.1810(2) 0.02382(16) 0.0586(11) Uani 1 1 d .
H16A H 0.8380 1.1875 -0.0091 0.088 Uiso 1 1 calc R
H16B H 1.0247 1.1501 0.0140 0.088 Uiso 1 1 calc R
H16C H 0.9338 1.2466 0.0395 0.088 Uiso 1 1 calc R
N1 N 0.6593(3) 0.7658(2) 0.09259(12) 0.0377(6) Uani 1 1 d .
N2 N 1.0307(3) 0.83366(16) 0.12558(9) 0.0242(4) Uani 1 1 d .
H2 H 1.0923 0.8833 0.1437 0.029 Uiso 1 1 calc R
O1 O 0.6149(4) 0.7086(2) 0.06573(10) 0.0537(7) Uani 1 1 d .
P1 P 0.79908(9) 0.75139(5) 0.22063(3) 0.02372(13) Uani 1 1 d .
P2 P 0.81292(9) 0.97906(5) 0.05539(3) 0.02133(12) Uani 1 1 d .
Cl1 Cl 0.86967(10) 1.00517(5) 0.19906(3) 0.03299(15) Uani 1 1 d .
Cl2 Cl 0.43435(10) 0.92980(6) 0.16081(3) 0.03788(16) Uani 1 1 d .
Mo1 Mo 0.73593(2) 0.869353(14) 0.139192(8) 0.01822(5) Uani 1 1 d .

loop_
_atom_site_aniso_label
_atom_site_aniso_U_11
_atom_site_aniso_U_22
_atom_site_aniso_U_33
_atom_site_aniso_U_23
_atom_site_aniso_U_13
_atom_site_aniso_U_12
C1 0.058(2) 0.0406(14) 0.0205(11) 0.0010(10) -0.0052(13) 0.0137(15)
C2 0.079(3) 0.076(3) 0.0302(17) -0.0028(18) 0.0131(19) 0.030(2)
C3 0.125(5) 0.088(3) 0.0252(16) -0.0056(19) -0.017(2) 0.053(3)
C4 0.0299(12) 0.0311(13) 0.0360(13) 0.0125(11) 0.0019(10) -0.0020(11)
C5 0.0387(17) 0.0283(13) 0.0562(19) 0.0006(12) 0.0005(14) 0.0002(12)
C6 0.0268(13) 0.0455(17) 0.065(2) 0.0060(17) -0.0002(13) -0.0043(14)
C7 0.0257(12) 0.0332(13) 0.0393(15) 0.0098(12) -0.0067(11) 0.0002(11)
C8 0.0215(11) 0.0327(13) 0.0408(16) 0.0057(11) 0.0032(10) 0.0067(10)
C9 0.0245(11) 0.0354(13) 0.0290(13) 0.0007(11) 0.0059(10) 0.0044(10)
C10 0.0245(12) 0.0363(14) 0.0289(13) 0.0087(11) 0.0032(10) -0.0037(11)
C11 0.0330(14) 0.0298(12) 0.0219(11) 0.0011(9) -0.0021(10) -0.0053(10)
C12 0.0339(16) 0.086(3) 0.0392(18) 0.0050(18) -0.0031(14) -0.0078(18)
C13 0.0488(18) 0.0538(17) 0.0231(11) 0.0066(12) -0.0023(13) -0.0132(16)
C14 0.0572(19) 0.0241(13) 0.0319(14) -0.0023(11) 0.0046(13) -0.0040(12)
C15 0.080(3) 0.0336(17) 0.085(3) 0.0046(19) 0.026(3) 0.0222(19)
C16 0.093(3) 0.0327(17) 0.050(2) 0.0064(15) 0.003(2) -0.0171(19)
N1 0.0292(12) 0.0448(15) 0.0391(14) 0.0263(12) 0.0049(11) 0.0016(11)
N2 0.0212(9) 0.0275(10) 0.0239(10) 0.0028(8) 0.0021(8) 0.0012(8)
O1 0.0636(18) 0.0626(16) 0.0348(13) 0.0097(12) -0.0002(12) -0.0042(14)
P1 0.0251(3) 0.0260(3) 0.0201(3) 0.0039(2) -0.0011(2) 0.0015(2)
P2 0.0228(3) 0.0217(3) 0.0195(3) 0.0021(2) 0.0009(2) -0.0020(2)
Cl1 0.0388(4) 0.0304(3) 0.0298(3) -0.0047(3) -0.0020(3) -0.0027(3)
Cl2 0.0285(3) 0.0454(4) 0.0397(4) -0.0009(3) 0.0011(3) 0.0026(3)
Mo1 0.01741(8) 0.02070(8) 0.01655(8) 0.00045(7) -0.00092(7) -0.00137(7)

loop_
_atom_type_symbol
_atom_type_description
_atom_type_scat_dispersion_real
_atom_type_scat_dispersion_imag
_atom_type_scat_source
C C 0.0033 0.0016 'International Tables Vol C Tables 4.2.6.8 and 6.1.1.4'
H H 0.0000 0.0000 'International Tables Vol C Tables 4.2.6.8 and 6.1.1.4'
N N 0.0061 0.0033 'International Tables Vol C Tables 4.2.6.8 and 6.1.1.4'
O O 0.0106 0.0060 'International Tables Vol C Tables 4.2.6.8 and 6.1.1.4'
P P 0.1023 0.0942 'International Tables Vol C Tables 4.2.6.8 and 6.1.1.4'
Cl Cl 0.1484 0.1585 'International Tables Vol C Tables 4.2.6.8 and 6.1.1.4'
Mo Mo -1.6832 0.6857 'International Tables Vol C Tables 4.2.6.8 and 6.1.1.4'

loop_
_geom_angle_atom_site_label_1
_geom_angle_atom_site_label_2
_geom_angle_atom_site_label_3
_geom_angle
C3 C1 C2 110.6(3)
C3 C1 P1 113.9(2)
C2 C1 P1 111.5(2)
C3 C1 H1 106.8
C2 C1 H1 106.8
P1 C1 H1 106.8
C1 C2 H2A 109.5
C1 C2 H2B 109.5
H2A C2 H2B 109.5
C1 C2 H2C 109.5
H2A C2 H2C 109.5
H2B C2 H2C 109.5
C1 C3 H3A 109.5
C1 C3 H3B 109.5
H3A C3 H3B 109.5
C1 C3 H3C 109.5
H3A C3 H3C 109.5
H3B C3 H3C 109.5
C5 C4 C6 110.1(3)
C5 C4 P1 113.58(19)
C6 C4 P1 110.2(2)
C5 C4 H4 107.6
C6 C4 H4 107.6
P1 C4 H4 107.6
C4 C5 H5A 109.5
C4 C5 H5B 109.5
H5A C5 H5B 109.5
C4 C5 H5C 109.5
H5A C5 H5C 109.5
H5B C5 H5C 109.5
C4 C6 H6A 109.5
C4 C6 H6B 109.5
H6A C6 H6B 109.5
C4 C6 H6C 109.5
H6A C6 H6C 109.5
H6B C6 H6C 109.5
C8 C7 P1 109.50(19)
C8 C7 H7A 109.8
P1 C7 H7A 109.8
C8 C7 H7B 109.8
P1 C7 H7B 109.8
H7A C7 H7B 108.2
N2 C8 C7 110.4(2)
N2 C8 H8A 109.6
C7 C8 H8A 109.6
N2 C8 H8B 109.6
C7 C8 H8B 109.6
H8A C8 H8B 108.1
N2 C9 C10 109.2(2)
N2 C9 H9A 109.8
C10 C9 H9A 109.8
N2 C9 H9B 109.8
C10 C9 H9B 109.8
H9A C9 H9B 108.3
C9 C10 P2 109.21(18)
C9 C10 H10A 109.8
P2 C10 H10A 109.8
C9 C10 H10B 109.8
P2 C10 H10B 109.8
H10A C10 H10B 108.3
C12 C11 C13 110.4(3)
C12 C11 P2 111.1(2)
C13 C11 P2 117.20(19)
C12 C11 H11 105.8
C13 C11 H11 105.8
P2 C11 H11 105.8
C11 C12 H12A 109.5
C11 C12 H12B 109.5
H12A C12 H12B 109.5
C11 C12 H12C 109.5
H12A C12 H12C 109.5
H12B C12 H12C 109.5
C11 C13 H13A 109.5
C11 C13 H13B 109.5
H13A C13 H13B 109.5
C11 C13 H13C 109.5
H13A C13 H13C 109.5
H13B C13 H13C 109.5
C16 C14 C15 112.5(3)
C16 C14 P2 117.9(2)
C15 C14 P2 111.3(2)
C16 C14 H14 104.5
C15 C14 H14 104.5
P2 C14 H14 104.5
C14 C15 H15A 109.5
C14 C15 H15B 109.5
H15A C15 H15B 109.5
C14 C15 H15C 109.5
H15A C15 H15C 109.5
H15B C15 H15C 109.5
C14 C16 H16A 109.5
C14 C16 H16B 109.5
H16A C16 H16B 109.5
C14 C16 H16C 109.5
H16A C16 H16C 109.5
H16B C16 H16C 109.5
O1 N1 Mo1 178.7(3)
C8 N2 C9 111.1(2)
C8 N2 Mo1 115.10(16)
C9 N2 Mo1 113.66(16)
C8 N2 H2 105.3
C9 N2 H2 105.3
Mo1 N2 H2 105.3
C7 P1 C4 105.96(13)
C7 P1 C1 103.70(15)
C4 P1 C1 107.17(14)
C7 P1 Mo1 100.10(9)
C4 P1 Mo1 121.02(9)
C1 P1 Mo1 116.62(9)
C10 P2 C14 103.51(15)
C10 P2 C11 104.14(13)
C14 P2 C11 112.84(14)
C10 P2 Mo1 101.22(9)
C14 P2 Mo1 117.06(10)
C11 P2 Mo1 115.51(9)
N1 Mo1 N2 93.09(10)
N1 Mo1 Cl2 95.21(8)
N2 Mo1 Cl2 171.60(6)
N1 Mo1 Cl1 174.48(8)
N2 Mo1 Cl1 81.42(6)
Cl2 Mo1 Cl1 90.26(3)
N1 Mo1 P2 91.19(7)
N2 Mo1 P2 77.86(5)
Cl2 Mo1 P2 100.64(2)
Cl1 Mo1 P2 87.04(2)
N1 Mo1 P1 93.38(7)
N2 Mo1 P1 78.63(6)
Cl2 Mo1 P1 102.13(2)
Cl1 Mo1 P1 86.20(2)
P2 Mo1 P1 156.25(2)

loop_
_geom_bond_atom_site_label_1
_geom_bond_atom_site_label_2
_geom_bond_distance
C1 C3 1.490(5)
C1 C2 1.534(6)
C1 P1 1.856(3)
C1 H1 0.9800
C2 H2A 0.9600
C2 H2B 0.9600
C2 H2C 0.9600
C3 H3A 0.9600
C3 H3B 0.9600
C3 H3C 0.9600
C4 C5 1.523(4)
C4 C6 1.526(4)
C4 P1 1.850(3)
C4 H4 0.9800
C5 H5A 0.9600
C5 H5B 0.9600
C5 H5C 0.9600
C6 H6A 0.9600
C6 H6B 0.9600
C6 H6C 0.9600
C7 C8 1.518(4)
C7 P1 1.833(3)
C7 H7A 0.9700
C7 H7B 0.9700
C8 N2 1.475(3)
C8 H8A 0.9700
C8 H8B 0.9700
C9 N2 1.477(3)
C9 C10 1.533(4)
C9 H9A 0.9700
C9 H9B 0.9700
C10 P2 1.834(3)
C10 H10A 0.9700
C10 H10B 0.9700
C11 C12 1.517(4)
C11 C13 1.530(4)
C11 P2 1.842(3)
C11 H11 0.9800
C12 H12A 0.9600
C12 H12B 0.9600
C12 H12C 0.9600
C13 H13A 0.9600
C13 H13B 0.9600
C13 H13C 0.9600
C14 C16 1.513(5)
C14 C15 1.547(5)
C14 P2 1.838(3)
C14 H14 0.9800
C15 H15A 0.9600
C15 H15B 0.9600
C15 H15C 0.9600
C16 H16A 0.9600
C16 H16B 0.9600
C16 H16C 0.9600
N1 O1 1.046(4)
N1 Mo1 1.855(3)
N2 Mo1 2.255(2)
N2 H2 0.9100
P1 Mo1 2.5372(7)
P2 Mo1 2.5369(6)
Cl1 Mo1 2.5021(7)
Cl2 Mo1 2.4258(8)
